data_4324598
loop_
_publ_author_name
'Stephen M. Mansell'
'Rolfe H. Herber'
'Israel Nowik'
'Douglas H. Ross'
'Christopher A. Russell'
'Duncan F. Wass'

_publ_contact_author
; 
    Dr. Chris Russell 
    School of Chemistry
    University of Bristol
    Cantock's Close
    BS8 1TS Bristol
    UK
;
_publ_contact_author_email
;
Chris.Russell@bristol.ac.uk
;
_publ_contact_author_fax '0117 9290509'
_publ_contact_author_phone '0117 9287655'
_publ_section_title
;
 Coordination Chemistry of N-Heterocyclic Stannylenes: A Combined
 Synthetic and M\"ossbauer Spectroscopy Study
;
_journal_name_full 'Inorganic Chemistry'
_journal_page_first 2252
_journal_page_last 2263
_journal_paper_doi 10.1021/ic101920x
_journal_volume 50
_journal_year 2011
_chemical_formula_moiety 'C34 H38 Fe2 N2 O8 Sn'
_chemical_formula_sum 'C34 H38 Fe2 N2 O8 Sn'
_chemical_formula_weight 833.05
_chemical_name_systematic
; 
 ? 
;
_space_group_IT_number 11
_symmetry_cell_setting monoclinic
_symmetry_space_group_name_Hall '-P 2yb'
_symmetry_space_group_name_H-M 'P 1 21/m 1'
_atom_sites_solution_hydrogens geom
_atom_sites_solution_primary direct
_atom_sites_solution_secondary difmap
_audit_creation_method SHELXL-97
_cell_angle_alpha 90.00
_cell_angle_beta 112.1130(10)
_cell_angle_gamma 90.00
_cell_formula_units_Z 2
_cell_length_a 9.7677(3)
_cell_length_b 18.7855(6)
_cell_length_c 10.3823(3)
_cell_measurement_reflns_used 16878
_cell_measurement_temperature 100(2)
_cell_measurement_theta_max 28.3485
_cell_measurement_theta_min 2.2505
_cell_volume 1764.93(9)
_computing_cell_refinement 'Bruker Apex II'
_computing_data_collection 'Bruker Apex II'
_computing_data_reduction 'Bruker SAINT'
_computing_molecular_graphics 'Bruker ShelXTL'
_computing_publication_material 'Bruker ShelXTL'
_computing_structure_refinement 'SHELXL-97 (Sheldrick, 1997)'
_computing_structure_solution 'SHELXS-97 (Sheldrick, 1990)'
_diffrn_ambient_temperature 100(2)
_diffrn_measured_fraction_theta_full 1.000
_diffrn_measured_fraction_theta_max 1.000
_diffrn_measurement_device_type 'CCD area detector'
_diffrn_measurement_method 'omega and phi scans'
_diffrn_radiation_monochromator graphite
_diffrn_radiation_source 'fine-focus sealed tube'
_diffrn_radiation_type MoK\a
_diffrn_radiation_wavelength 0.71073
_diffrn_reflns_av_R_equivalents 0.0388
_diffrn_reflns_av_sigmaI/netI 0.0226
_diffrn_reflns_limit_h_max 12
_diffrn_reflns_limit_h_min -12
_diffrn_reflns_limit_k_max 24
_diffrn_reflns_limit_k_min -24
_diffrn_reflns_limit_l_max 13
_diffrn_reflns_limit_l_min -13
_diffrn_reflns_number 27016
_diffrn_reflns_theta_full 27.48
_diffrn_reflns_theta_max 27.48
_diffrn_reflns_theta_min 2.12
_diffrn_standards_number 0
_exptl_absorpt_coefficient_mu 1.564
_exptl_absorpt_correction_T_max 0.855
_exptl_absorpt_correction_T_min 0.690
_exptl_absorpt_correction_type multi-scan
_exptl_absorpt_process_details 'SADABS-2008/1 - Bruker AXS'
_exptl_crystal_colour Red
_exptl_crystal_density_diffrn 1.568
_exptl_crystal_description Block
_exptl_crystal_F_000 844
_exptl_crystal_size_max 0.20
_exptl_crystal_size_mid 0.13
_exptl_crystal_size_min 0.10
_refine_diff_density_max 1.416
_refine_diff_density_min -1.072
_refine_diff_density_rms 0.106
_refine_ls_extinction_method none
_refine_ls_goodness_of_fit_ref 0.629
_refine_ls_hydrogen_treatment constr
_refine_ls_matrix_type full
_refine_ls_number_parameters 242
_refine_ls_number_reflns 4176
_refine_ls_number_restraints 0
_refine_ls_restrained_S_all 0.629
_refine_ls_R_factor_all 0.0330
_refine_ls_R_factor_gt 0.0300
_refine_ls_shift/su_max 0.001
_refine_ls_shift/su_mean 0.000
_refine_ls_structure_factor_coef Fsqd
_refine_ls_weighting_details 'calc w=1/[\s^2^(Fo^2^)+(0.0858P)^2^+6.9525P] where P=(Fo^2^+2Fc^2^)/3'
_refine_ls_weighting_scheme calc
_refine_ls_wR_factor_gt 0.0769
_refine_ls_wR_factor_ref 0.0837
_reflns_number_gt 3848
_reflns_number_total 4176
_reflns_threshold_expression >2sigma(I)
_cod_data_source_file ic101920x_si_001_3.cif
_cod_data_source_block 4
_cod_database_code 4324598

loop_
_symmetry_equiv_pos_as_xyz
'x, y, z'
'-x, y+1/2, -z'
'-x, -y, -z'
'x, -y-1/2, z'

loop_
_atom_site_label
_atom_site_type_symbol
_atom_site_fract_x
_atom_site_fract_y
_atom_site_fract_z
_atom_site_U_iso_or_equiv
_atom_site_adp_type
_atom_site_occupancy
_atom_site_symmetry_multiplicity
_atom_site_calc_flag
_atom_site_refinement_flags
Sn1 Sn 0.859176(19) 0.2500 0.749409(19) 0.01389(8) Uani 1 2 d S
N1 N 0.6966(2) 0.17787(9) 0.66436(19) 0.0172(3) Uani 1 1 d .
C1 C 0.7105(2) 0.10330(11) 0.6449(2) 0.0166(4) Uani 1 1 d .
C2 C 0.6851(2) 0.05464(11) 0.7366(2) 0.0168(4) Uani 1 1 d .
C3 C 0.6963(2) -0.01822(11) 0.7148(2) 0.0208(4) Uani 1 1 d .
H3 H 0.6786 -0.0515 0.7758 0.025 Uiso 1 1 calc R
C4 C 0.7325(3) -0.04279(12) 0.6063(3) 0.0292(5) Uani 1 1 d .
H4 H 0.7391 -0.0925 0.5925 0.035 Uiso 1 1 calc R
C5 C 0.7590(4) 0.00535(14) 0.5181(3) 0.0425(8) Uani 1 1 d .
H5 H 0.7847 -0.0119 0.4441 0.051 Uiso 1 1 calc R
C6 C 0.7491(3) 0.07869(13) 0.5346(3) 0.0305(5) Uani 1 1 d .
C7 C 0.6439(3) 0.08035(12) 0.8564(3) 0.0265(5) Uani 1 1 d .
H7 H 0.6887 0.1285 0.8846 0.032 Uiso 1 1 calc R
C8 C 0.7001(3) 0.03240(15) 0.9844(3) 0.0307(5) Uani 1 1 d .
H8A H 0.6492 -0.0136 0.9624 0.046 Uiso 1 1 calc R
H8B H 0.6804 0.0550 1.0608 0.046 Uiso 1 1 calc R
H8C H 0.8067 0.0250 1.0122 0.046 Uiso 1 1 calc R
C9 C 0.4772(4) 0.0879(3) 0.8115(4) 0.0720(15) Uani 1 1 d .
H9A H 0.4394 0.1198 0.7311 0.108 Uiso 1 1 calc R
H9B H 0.4541 0.1077 0.8883 0.108 Uiso 1 1 calc R
H9C H 0.4306 0.0410 0.7863 0.108 Uiso 1 1 calc R
C10 C 0.7722(4) 0.12984(14) 0.4302(3) 0.0407(7) Uani 1 1 d .
H10 H 0.7979 0.1775 0.4761 0.049 Uiso 1 1 calc R
C11 C 0.8984(3) 0.10748(16) 0.3858(3) 0.0340(6) Uani 1 1 d .
H11A H 0.8715 0.0634 0.3317 0.051 Uiso 1 1 calc R
H11B H 0.9880 0.0996 0.4685 0.051 Uiso 1 1 calc R
H11C H 0.9164 0.1451 0.3288 0.051 Uiso 1 1 calc R
C12 C 0.6308(4) 0.1384(2) 0.3032(4) 0.0637(13) Uani 1 1 d .
H12A H 0.6466 0.1730 0.2396 0.095 Uiso 1 1 calc R
H12B H 0.5517 0.1553 0.3320 0.095 Uiso 1 1 calc R
H12C H 0.6027 0.0924 0.2560 0.095 Uiso 1 1 calc R
C13A C 0.5605(6) 0.2164(3) 0.5678(6) 0.0160(10) Uani 0.50 1 d P
H13A H 0.4706 0.1898 0.5614 0.019 Uiso 0.50 1 calc PR
H13B H 0.5630 0.2193 0.4735 0.019 Uiso 0.50 1 calc PR
C13B C 0.5563(6) 0.2091(3) 0.6233(6) 0.0169(10) Uani 0.50 1 d P
H13C H 0.5253 0.2116 0.7037 0.020 Uiso 0.50 1 calc PR
H13D H 0.4835 0.1797 0.5503 0.020 Uiso 0.50 1 calc PR
Fe1 Fe 1.02663(5) 0.2500 1.00911(5) 0.02111(11) Uani 1 2 d S
Fe2 Fe 1.12891(5) 0.2500 0.78098(5) 0.02380(12) Uani 1 2 d S
C14 C 0.8704(4) 0.2500 1.0592(3) 0.0235(6) Uani 1 2 d S
C15 C 1.1958(4) 0.2500 1.1639(4) 0.0347(8) Uani 1 2 d S
C16 C 1.0282(3) 0.15333(16) 1.0037(3) 0.0286(5) Uani 1 1 d .
C17 C 1.3135(4) 0.2500 0.9173(4) 0.0443(11) Uani 1 2 d S
C18 C 1.1508(4) 0.2500 0.6178(4) 0.0316(8) Uani 1 2 d S
C19 C 1.1136(3) 0.15355(17) 0.7685(3) 0.0313(6) Uani 1 1 d .
O1 O 0.7735(3) 0.2500 1.0941(3) 0.0333(6) Uani 1 2 d S
O2 O 1.2970(3) 0.2500 1.2638(3) 0.0533(9) Uani 1 2 d S
O3 O 1.0300(2) 0.09268(11) 1.0073(2) 0.0393(5) Uani 1 1 d .
O4 O 1.4285(3) 0.2500 0.9996(4) 0.0708(13) Uani 1 2 d S
O5 O 1.1691(4) 0.2500 0.5157(3) 0.0448(7) Uani 1 2 d S
O6 O 1.1102(3) 0.09324(12) 0.7561(2) 0.0426(5) Uani 1 1 d .

loop_
_atom_site_aniso_label
_atom_site_aniso_U_11
_atom_site_aniso_U_22
_atom_site_aniso_U_33
_atom_site_aniso_U_23
_atom_site_aniso_U_13
_atom_site_aniso_U_12
Sn1 0.01078(11) 0.01504(11) 0.01412(11) 0.000 0.00271(8) 0.000
N1 0.0165(8) 0.0118(7) 0.0191(9) -0.0009(6) 0.0018(7) 0.0001(6)
C1 0.0176(9) 0.0125(9) 0.0185(9) -0.0012(7) 0.0052(8) -0.0017(7)
C2 0.0159(9) 0.0152(9) 0.0175(9) 0.0005(7) 0.0043(8) 0.0005(7)
C3 0.0230(10) 0.0142(9) 0.0239(11) 0.0015(8) 0.0074(8) -0.0009(8)
C4 0.0431(14) 0.0145(10) 0.0331(13) -0.0032(9) 0.0178(11) 0.0000(10)
C5 0.086(2) 0.0184(12) 0.0424(16) -0.0063(11) 0.0458(17) -0.0014(13)
C6 0.0539(16) 0.0175(11) 0.0293(12) -0.0025(9) 0.0262(12) -0.0035(10)
C7 0.0417(14) 0.0181(10) 0.0279(12) 0.0023(9) 0.0223(11) 0.0016(9)
C8 0.0339(13) 0.0393(14) 0.0209(11) 0.0038(10) 0.0126(10) 0.0016(11)
C9 0.064(2) 0.118(4) 0.057(2) 0.060(2) 0.0483(19) 0.068(2)
C10 0.083(2) 0.0181(11) 0.0413(15) -0.0020(10) 0.0467(17) -0.0017(13)
C11 0.0376(14) 0.0402(15) 0.0252(12) 0.0014(11) 0.0130(11) -0.0064(12)
C12 0.069(2) 0.069(2) 0.083(3) 0.057(2) 0.063(2) 0.049(2)
C13A 0.0093(19) 0.014(2) 0.020(3) 0.003(2) 0.000(2) -0.0002(15)
C13B 0.017(2) 0.013(2) 0.020(3) 0.002(2) 0.006(2) -0.0026(15)
Fe1 0.0137(2) 0.0315(3) 0.0153(2) 0.000 0.00219(17) 0.000
Fe2 0.0116(2) 0.0394(3) 0.0189(2) 0.000 0.00400(17) 0.000
C14 0.0220(15) 0.0257(16) 0.0224(15) 0.000 0.0078(13) 0.000
C15 0.0248(17) 0.055(2) 0.0219(17) 0.000 0.0059(14) 0.000
C16 0.0203(11) 0.0430(15) 0.0222(11) 0.0053(10) 0.0077(9) 0.0069(10)
C17 0.0188(17) 0.086(4) 0.0264(19) 0.000 0.0066(15) 0.000
C18 0.0225(16) 0.043(2) 0.0307(19) 0.000 0.0121(14) 0.000
C19 0.0224(11) 0.0505(17) 0.0218(11) 0.0047(11) 0.0090(9) 0.0152(11)
O1 0.0318(13) 0.0364(14) 0.0371(15) 0.000 0.0189(12) 0.000
O2 0.0236(14) 0.094(3) 0.0279(15) 0.000 -0.0071(12) 0.000
O3 0.0384(11) 0.0367(11) 0.0445(12) 0.0074(9) 0.0175(9) 0.0102(9)
O4 0.0168(14) 0.147(4) 0.0386(18) 0.000 -0.0009(13) 0.000
O5 0.0474(18) 0.060(2) 0.0364(16) 0.000 0.0267(14) 0.000
O6 0.0509(12) 0.0408(12) 0.0372(11) 0.0050(9) 0.0178(10) 0.0247(10)

loop_
_atom_type_symbol
_atom_type_description
_atom_type_scat_dispersion_real
_atom_type_scat_dispersion_imag
_atom_type_scat_source
C C 0.0033 0.0016 'International Tables Vol C Tables 4.2.6.8 and 6.1.1.4'
H H 0.0000 0.0000 'International Tables Vol C Tables 4.2.6.8 and 6.1.1.4'
N N 0.0061 0.0033 'International Tables Vol C Tables 4.2.6.8 and 6.1.1.4'
O O 0.0106 0.0060 'International Tables Vol C Tables 4.2.6.8 and 6.1.1.4'
Fe Fe 0.3463 0.8444 'International Tables Vol C Tables 4.2.6.8 and 6.1.1.4'
Sn Sn -0.6537 1.4246 'International Tables Vol C Tables 4.2.6.8 and 6.1.1.4'

loop_
_geom_angle_atom_site_label_1
_geom_angle_atom_site_label_2
_geom_angle_atom_site_label_3
_geom_angle
_geom_angle_site_symmetry_1
_geom_angle_site_symmetry_3
N1 Sn1 N1 84.23(10) 4_565 .
N1 Sn1 Fe2 131.74(5) 4_565 .
N1 Sn1 Fe2 131.73(5) . .
N1 Sn1 Fe1 122.87(5) 4_565 .
N1 Sn1 Fe1 122.87(5) . .
Fe2 Sn1 Fe1 69.152(16) . .
C13B N1 C1 120.1(3) . .
C13B N1 C13A 23.7(2) . .
C1 N1 C13A 118.8(3) . .
C13B N1 Sn1 111.7(2) . .
C1 N1 Sn1 128.18(14) . .
C13A N1 Sn1 108.6(2) . .
C2 C1 C6 120.33(19) . .
C2 C1 N1 119.35(19) . .
C6 C1 N1 120.32(19) . .
C3 C2 C1 118.8(2) . .
C3 C2 C7 120.22(19) . .
C1 C2 C7 120.97(19) . .
C4 C3 C2 121.2(2) . .
C4 C3 H3 119.4 . .
C2 C3 H3 119.4 . .
C5 C4 C3 119.5(2) . .
C5 C4 H4 120.2 . .
C3 C4 H4 120.2 . .
C4 C5 C6 121.7(2) . .
C4 C5 H5 119.1 . .
C6 C5 H5 119.1 . .
C5 C6 C1 118.4(2) . .
C5 C6 C10 119.9(2) . .
C1 C6 C10 121.7(2) . .
C9 C7 C2 111.1(2) . .
C9 C7 C8 108.3(2) . .
C2 C7 C8 113.9(2) . .
C9 C7 H7 107.8 . .
C2 C7 H7 107.8 . .
C8 C7 H7 107.8 . .
C7 C8 H8A 109.5 . .
C7 C8 H8B 109.5 . .
H8A C8 H8B 109.5 . .
C7 C8 H8C 109.5 . .
H8A C8 H8C 109.5 . .
H8B C8 H8C 109.5 . .
C7 C9 H9A 109.5 . .
C7 C9 H9B 109.5 . .
H9A C9 H9B 109.5 . .
C7 C9 H9C 109.5 . .
H9A C9 H9C 109.5 . .
H9B C9 H9C 109.5 . .
C12 C10 C6 110.8(3) . .
C12 C10 C11 109.9(2) . .
C6 C10 C11 113.1(2) . .
C12 C10 H10 107.6 . .
C6 C10 H10 107.6 . .
C11 C10 H10 107.6 . .
C10 C11 H11A 109.5 . .
C10 C11 H11B 109.5 . .
H11A C11 H11B 109.5 . .
C10 C11 H11C 109.5 . .
H11A C11 H11C 109.5 . .
H11B C11 H11C 109.5 . .
C10 C12 H12A 109.5 . .
C10 C12 H12B 109.5 . .
H12A C12 H12B 109.5 . .
C10 C12 H12C 109.5 . .
H12A C12 H12C 109.5 . .
H12B C12 H12C 109.5 . .
N1 C13A C13B 109.3(4) . 4_565
N1 C13A H13A 109.8 . .
C13B C13A H13A 109.8 4_565 .
N1 C13A H13B 109.8 . .
C13B C13A H13B 109.8 4_565 .
H13A C13A H13B 108.3 . .
N1 C13B C13A 109.8(4) . 4_565
N1 C13B H13C 109.7 . .
C13A C13B H13C 109.7 4_565 .
N1 C13B H13D 109.7 . .
C13A C13B H13D 109.7 4_565 .
H13C C13B H13D 108.2 . .
C14 Fe1 C16 91.55(8) . 4_565
C14 Fe1 C16 91.54(8) . .
C16 Fe1 C16 176.01(16) 4_565 .
C14 Fe1 C15 109.51(16) . .
C16 Fe1 C15 90.68(8) 4_565 .
C16 Fe1 C15 90.68(8) . .
C14 Fe1 Sn1 91.68(11) . .
C16 Fe1 Sn1 88.69(8) 4_565 .
C16 Fe1 Sn1 88.69(8) . .
C15 Fe1 Sn1 158.81(13) . .
C14 Fe1 Fe2 146.39(11) . .
C16 Fe1 Fe2 88.01(8) 4_565 .
C16 Fe1 Fe2 88.01(8) . .
C15 Fe1 Fe2 104.11(12) . .
Sn1 Fe1 Fe2 54.702(13) . .
C18 Fe2 C19 88.19(8) . .
C18 Fe2 C19 88.19(8) . 4_565
C19 Fe2 C19 170.12(16) . 4_565
C18 Fe2 C17 107.43(18) . .
C19 Fe2 C17 94.93(8) . .
C19 Fe2 C17 94.93(8) 4_565 .
C18 Fe2 Sn1 111.58(12) . .
C19 Fe2 Sn1 86.39(8) . .
C19 Fe2 Sn1 86.40(8) 4_565 .
C17 Fe2 Sn1 140.98(13) . .
C18 Fe2 Fe1 167.73(12) . .
C19 Fe2 Fe1 90.79(8) . .
C19 Fe2 Fe1 90.79(8) 4_565 .
C17 Fe2 Fe1 84.84(13) . .
Sn1 Fe2 Fe1 56.146(13) . .
O1 C14 Fe1 178.4(3) . .
O2 C15 Fe1 176.7(4) . .
O3 C16 Fe1 176.5(2) . .
O4 C17 Fe2 178.7(4) . .
O5 C18 Fe2 178.0(3) . .
O6 C19 Fe2 175.5(2) . .

loop_
_geom_bond_atom_site_label_1
_geom_bond_atom_site_label_2
_geom_bond_distance
_geom_bond_site_symmetry_2
Sn1 N1 2.0205(18) 4_565
Sn1 N1 2.0205(18) .
Sn1 Fe2 2.5296(5) .
Sn1 Fe1 2.5739(5) .
N1 C13B 1.402(6) .
N1 C1 1.429(3) .
N1 C13A 1.514(5) .
C1 C2 1.408(3) .
C1 C6 1.411(3) .
C2 C3 1.398(3) .
C2 C7 1.523(3) .
C3 C4 1.381(3) .
C3 H3 0.9500 .
C4 C5 1.379(4) .
C4 H4 0.9500 .
C5 C6 1.396(3) .
C5 H5 0.9500 .
C6 C10 1.527(3) .
C7 C9 1.523(4) .
C7 C8 1.526(3) .
C7 H7 1.0000 .
C8 H8A 0.9800 .
C8 H8B 0.9800 .
C8 H8C 0.9800 .
C9 H9A 0.9800 .
C9 H9B 0.9800 .
C9 H9C 0.9800 .
C10 C12 1.517(5) .
C10 C11 1.529(4) .
C10 H10 1.0000 .
C11 H11A 0.9800 .
C11 H11B 0.9800 .
C11 H11C 0.9800 .
C12 H12A 0.9800 .
C12 H12B 0.9800 .
C12 H12C 0.9800 .
C13A C13B 1.520(6) 4_565
C13A H13A 0.9900 .
C13A H13B 0.9900 .
C13B C13A 1.520(6) 4_565
C13B H13C 0.9900 .
C13B H13D 0.9900 .
Fe1 C14 1.788(3) .
Fe1 C16 1.817(3) 4_565
Fe1 C16 1.817(3) .
Fe1 C15 1.821(4) .
Fe1 Fe2 2.8965(7) .
Fe2 C18 1.785(4) .
Fe2 C19 1.819(3) .
Fe2 C19 1.819(3) 4_565
Fe2 C17 1.826(4) .
C14 O1 1.133(4) .
C15 O2 1.132(5) .
C16 O3 1.140(4) .
C17 O4 1.127(5) .
C18 O5 1.140(5) .
C19 O6 1.139(4) .

loop_
_geom_torsion_atom_site_label_1
_geom_torsion_atom_site_label_2
_geom_torsion_atom_site_label_3
_geom_torsion_atom_site_label_4
_geom_torsion
_geom_torsion_site_symmetry_1
_geom_torsion_site_symmetry_4
N1 Sn1 N1 C13B -14.7(3) 4_565 .
Fe2 Sn1 N1 C13B -158.4(3) . .
Fe1 Sn1 N1 C13B 111.1(3) . .
N1 Sn1 N1 C1 165.94(14) 4_565 .
Fe2 Sn1 N1 C1 22.2(2) . .
Fe1 Sn1 N1 C1 -68.31(19) . .
N1 Sn1 N1 C13A 10.4(3) 4_565 .
Fe2 Sn1 N1 C13A -133.4(3) . .
Fe1 Sn1 N1 C13A 136.1(3) . .
C13B N1 C1 C2 -77.0(4) . .
C13A N1 C1 C2 -104.3(3) . .
Sn1 N1 C1 C2 102.3(2) . .
C13B N1 C1 C6 102.9(4) . .
C13A N1 C1 C6 75.7(4) . .
Sn1 N1 C1 C6 -77.8(3) . .
C6 C1 C2 C3 -1.2(3) . .
N1 C1 C2 C3 178.77(19) . .
C6 C1 C2 C7 179.8(2) . .
N1 C1 C2 C7 -0.3(3) . .
C1 C2 C3 C4 0.5(3) . .
C7 C2 C3 C4 179.5(2) . .
C2 C3 C4 C5 0.4(4) . .
C3 C4 C5 C6 -0.5(5) . .
C4 C5 C6 C1 -0.1(5) . .
C4 C5 C6 C10 -177.1(3) . .
C2 C1 C6 C5 1.0(4) . .
N1 C1 C6 C5 -178.9(3) . .
C2 C1 C6 C10 177.9(3) . .
N1 C1 C6 C10 -2.1(4) . .
C3 C2 C7 C9 -90.0(3) . .
C1 C2 C7 C9 89.1(3) . .
C3 C2 C7 C8 32.7(3) . .
C1 C2 C7 C8 -148.3(2) . .
C5 C6 C10 C12 83.2(4) . .
C1 C6 C10 C12 -93.7(3) . .
C5 C6 C10 C11 -40.7(4) . .
C1 C6 C10 C11 142.5(3) . .
C13B N1 C13A C13B 69.9(9) . 4_565
C1 N1 C13A C13B 169.9(3) . 4_565
Sn1 N1 C13A C13B -31.9(4) . 4_565
C1 N1 C13B C13A -144.3(3) . 4_565
C13A N1 C13B C13A -50.8(7) . 4_565
Sn1 N1 C13B C13A 36.2(4) . 4_565
N1 Sn1 Fe1 C14 52.98(6) 4_565 .
N1 Sn1 Fe1 C14 -52.99(6) . .
Fe2 Sn1 Fe1 C14 180.000(1) . .
N1 Sn1 Fe1 C16 -38.52(10) 4_565 4_565
N1 Sn1 Fe1 C16 -144.49(10) . 4_565
Fe2 Sn1 Fe1 C16 88.49(8) . 4_565
N1 Sn1 Fe1 C16 144.49(10) 4_565 .
N1 Sn1 Fe1 C16 38.52(10) . .
Fe2 Sn1 Fe1 C16 -88.49(8) . .
N1 Sn1 Fe1 C15 -127.02(6) 4_565 .
N1 Sn1 Fe1 C15 127.01(6) . .
Fe2 Sn1 Fe1 C15 0.000(3) . .
N1 Sn1 Fe1 Fe2 -127.02(6) 4_565 .
N1 Sn1 Fe1 Fe2 127.01(6) . .
N1 Sn1 Fe2 C18 -63.98(7) 4_565 .
N1 Sn1 Fe2 C18 63.98(7) . .
Fe1 Sn1 Fe2 C18 180.0 . .
N1 Sn1 Fe2 C19 -150.61(10) 4_565 .
N1 Sn1 Fe2 C19 -22.64(11) . .
Fe1 Sn1 Fe2 C19 93.38(8) . .
N1 Sn1 Fe2 C19 22.64(11) 4_565 4_565
N1 Sn1 Fe2 C19 150.61(10) . 4_565
Fe1 Sn1 Fe2 C19 -93.38(8) . 4_565
N1 Sn1 Fe2 C17 116.02(7) 4_565 .
N1 Sn1 Fe2 C17 -116.02(7) . .
Fe1 Sn1 Fe2 C17 0.000(2) . .
N1 Sn1 Fe2 Fe1 116.02(7) 4_565 .
N1 Sn1 Fe2 Fe1 -116.02(7) . .
C14 Fe1 Fe2 C18 0.000(3) . .
C16 Fe1 Fe2 C18 -89.80(8) 4_565 .
C16 Fe1 Fe2 C18 89.80(8) . .
C15 Fe1 Fe2 C18 180.000(3) . .
Sn1 Fe1 Fe2 C18 0.000(3) . .
C14 Fe1 Fe2 C19 -85.12(8) . .
C16 Fe1 Fe2 C19 -174.93(11) 4_565 .
C16 Fe1 Fe2 C19 4.68(11) . .
C15 Fe1 Fe2 C19 94.88(8) . .
Sn1 Fe1 Fe2 C19 -85.12(8) . .
C14 Fe1 Fe2 C19 85.13(8) . 4_565
C16 Fe1 Fe2 C19 -4.68(11) 4_565 4_565
C16 Fe1 Fe2 C19 174.93(11) . 4_565
C15 Fe1 Fe2 C19 -94.87(8) . 4_565
Sn1 Fe1 Fe2 C19 85.13(8) . 4_565
C14 Fe1 Fe2 C17 180.000(1) . .
C16 Fe1 Fe2 C17 90.20(8) 4_565 .
C16 Fe1 Fe2 C17 -90.20(8) . .
C15 Fe1 Fe2 C17 0.000(1) . .
Sn1 Fe1 Fe2 C17 180.0 . .
C14 Fe1 Fe2 Sn1 0.0 . .
C16 Fe1 Fe2 Sn1 -89.80(8) 4_565 .
C16 Fe1 Fe2 Sn1 89.80(8) . .
C15 Fe1 Fe2 Sn1 180.0 . .
C16 Fe1 C14 O1 -91.27(10) 4_565 .
C16 Fe1 C14 O1 91.27(10) . .
C15 Fe1 C14 O1 0.00(7) . .
Sn1 Fe1 C14 O1 180.00(7) . .
Fe2 Fe1 C14 O1 180.00(6) . .
C14 Fe1 C15 O2 0.00(3) . .
C16 Fe1 C15 O2 91.88(8) 4_565 .
C16 Fe1 C15 O2 -91.88(8) . .
Sn1 Fe1 C15 O2 180.00(3) . .
Fe2 Fe1 C15 O2 180.00(3) . .
C14 Fe1 C16 O3 -59(4) . .
C16 Fe1 C16 O3 160(2) 4_565 .
C15 Fe1 C16 O3 51(4) . .
Sn1 Fe1 C16 O3 -151(4) . .
Fe2 Fe1 C16 O3 155(4) . .
C18 Fe2 C17 O4 0.00(6) . .
C19 Fe2 C17 O4 89.65(11) . .
C19 Fe2 C17 O4 -89.65(10) 4_565 .
Sn1 Fe2 C17 O4 180.00(6) . .
Fe1 Fe2 C17 O4 180.00(6) . .
C19 Fe2 C18 O5 -94.60(8) . .
C19 Fe2 C18 O5 94.60(9) 4_565 .
C17 Fe2 C18 O5 0.00(3) . .
Sn1 Fe2 C18 O5 180.00(3) . .
Fe1 Fe2 C18 O5 180.00(3) . .
C18 Fe2 C19 O6 31(3) . .
C19 Fe2 C19 O6 100(3) 4_565 .
C17 Fe2 C19 O6 -76(3) . .
Sn1 Fe2 C19 O6 143(3) . .
Fe1 Fe2 C19 O6 -161(3) . .
